data_2241594
loop_
_publ_author_name
'Bauri, A. K.'
'Foro, Sabine'
'Nguyen Do, Nhu Quynh'

_publ_section_title
;
 Crystal structure of a photobiologically active furanocoumarin from
 <i>Artemisia reticulata</i>
;
_journal_coeditor_code SU5279
_journal_issue 4
_journal_name_full 'Acta Crystallographica Section E'
_journal_page_first 463
_journal_page_last 466
_journal_paper_doi 10.1107/S2056989016003303
_journal_volume 72
_journal_year 2016
_chemical_formula_iupac 'C14 H12 O4'
_chemical_formula_moiety 'C14 H12 O4'
_chemical_formula_sum 'C14 H12 O4'
_chemical_formula_weight 244.24
_chemical_melting_point 498
_chemical_name_systematic 9-Hydroxy-2-(prop-1-en-2-yl)-2,3-dihydro-7<i>H</i>-furo[3,2-<i>g</i>]chromen-7-one
_space_group_IT_number 4
_symmetry_cell_setting monoclinic
_symmetry_space_group_name_Hall 'P 2yb'
_symmetry_space_group_name_H-M 'P 1 21 1'
_atom_sites_solution_hydrogens geom
_atom_sites_solution_primary direct
_atom_sites_solution_secondary difmap
_audit_creation_method SHELXL-97
_cell_angle_alpha 90.00
_cell_angle_beta 100.880(10)
_cell_angle_gamma 90.00
_cell_formula_units_Z 4
_cell_length_a 7.2738(9)
_cell_length_b 21.426(2)
_cell_length_c 8.0152(9)
_cell_measurement_reflns_used 25
_cell_measurement_temperature 299(2)
_cell_measurement_theta_max 19.81
_cell_measurement_theta_min 5.99
_cell_volume 1226.7(2)
_computing_cell_refinement
;
CAD-4-PC (Enraf--Nonius, 1996)
;
_computing_data_collection
;
CAD-4-PC (Enraf--Nonius, 1996)
;
_computing_data_reduction
;
REDU4 (Stoe & Cie, 1987)
;
_computing_molecular_graphics
;
PLATON (Spek, 2009) and Mercury (Macrae <i>et al.</i>,  2008)
;
_computing_publication_material
;
SHELXL97 (Sheldrick, 2008) and PLATON (Spek, 2009)
;
_computing_structure_refinement
;
SHELXL97 (Sheldrick, 2008)
;
_computing_structure_solution
;
SHELXS97 (Sheldrick, 2008)
;
_diffrn_ambient_temperature 299(2)
_diffrn_measured_fraction_theta_full 0.949
_diffrn_measured_fraction_theta_max 0.949
_diffrn_measurement_device_type 'Enraf--Nonius CAD-4'
_diffrn_measurement_method \w/2\q
_diffrn_radiation_monochromator graphite
_diffrn_radiation_source 'fine-focus sealed tube'
_diffrn_radiation_type CuK\a
_diffrn_radiation_wavelength 1.54180
_diffrn_reflns_av_R_equivalents 0.1108
_diffrn_reflns_av_sigmaI/netI 0.0704
_diffrn_reflns_limit_h_max 8
_diffrn_reflns_limit_h_min -8
_diffrn_reflns_limit_k_max 0
_diffrn_reflns_limit_k_min -25
_diffrn_reflns_limit_l_max 2
_diffrn_reflns_limit_l_min -9
_diffrn_reflns_number 2692
_diffrn_reflns_theta_full 66.92
_diffrn_reflns_theta_max 66.92
_diffrn_reflns_theta_min 4.13
_diffrn_standards_decay_% 1.0
_diffrn_standards_interval_time 120
_diffrn_standards_number 3
_exptl_absorpt_coefficient_mu 0.809
_exptl_absorpt_correction_T_max 0.8882
_exptl_absorpt_correction_T_min 0.6877
_exptl_absorpt_correction_type psi-scan
_exptl_absorpt_process_details
;
(North <i>et al.</i>,  1968)
;
_exptl_crystal_colour colourless
_exptl_crystal_density_diffrn 1.322
_exptl_crystal_density_method 'not measured'
_exptl_crystal_description rod
_exptl_crystal_F_000 512
_exptl_crystal_size_max 0.50
_exptl_crystal_size_mid 0.18
_exptl_crystal_size_min 0.15
_refine_diff_density_max 0.283
_refine_diff_density_min -0.336
_refine_ls_abs_structure_details 'none; Friedel pairs merged'
_refine_ls_extinction_coef 0.0058(13)
_refine_ls_extinction_expression Fc^*^=kFc[1+0.001xFc^2^\l^3^/sin(2\q)]^-1/4^
_refine_ls_extinction_method
;
SHELXL97 (Sheldrick, 2008)
;
_refine_ls_goodness_of_fit_ref 1.082
_refine_ls_hydrogen_treatment constr
_refine_ls_matrix_type full
_refine_ls_number_parameters 328
_refine_ls_number_reflns 2133
_refine_ls_number_restraints 1
_refine_ls_restrained_S_all 1.082
_refine_ls_R_factor_all 0.0692
_refine_ls_R_factor_gt 0.0573
_refine_ls_shift/su_max 0.045
_refine_ls_shift/su_mean 0.006
_refine_ls_structure_factor_coef Fsqd
_refine_ls_weighting_details 'calc w=1/[\s^2^(Fo^2^)+(0.0983P)^2^+0.0698P] where P=(Fo^2^+2Fc^2^)/3'
_refine_ls_weighting_scheme calc
_refine_ls_wR_factor_gt 0.1362
_refine_ls_wR_factor_ref 0.1483
_reflns_number_gt 1808
_reflns_number_total 2133
_reflns_threshold_expression >2sigma(I)
_cod_data_source_file su5279sup1.cif
_cod_data_source_block I
_cod_original_sg_symbol_Hall 'P 2y1'
_cod_original_sg_symbol_H-M 'P 21'
_cod_database_code 2241594

loop_
_symmetry_equiv_pos_as_xyz
'x, y, z'
'-x, y+1/2, -z'

loop_
_atom_site_type_symbol
_atom_site_label
_atom_site_fract_x
_atom_site_fract_y
_atom_site_fract_z
_atom_site_U_iso_or_equiv
_atom_site_adp_type
_atom_site_calc_flag
_atom_site_refinement_flags
_atom_site_occupancy
_atom_site_symmetry_multiplicity
O O1 0.5538(5) 0.26546(17) 0.2707(4) 0.0718(9) Uani d . 1 1
O O2 1.0199(4) 0.35147(14) 0.0003(3) 0.0584(7) Uani d . 1 1
O O3 0.8972(4) 0.32756(18) 0.2942(3) 0.0716(9) Uani d . 1 1
H H3O 0.9962 0.3467 0.3283 0.086 Uiso d R 1 1
O O4 1.2459(5) 0.3904(2) -0.1133(4) 0.0760(9) Uani d . 1 1
C C1 0.6289(6) 0.2805(2) 0.1313(5) 0.0593(10) Uani d . 1 1
C C2 0.3653(7) 0.2416(2) 0.2102(6) 0.0677(11) Uani d . 1 1
H H2 0.2748 0.2741 0.2241 0.081 Uiso calc R 1 1
C C3 0.3504(7) 0.2283(2) 0.0208(6) 0.0717(12) Uani d . 1 1
H H3A 0.3550 0.1838 -0.0007 0.086 Uiso calc R 1 1
H H3B 0.2354 0.2452 -0.0447 0.086 Uiso calc R 1 1
C C4 0.5186(6) 0.2609(2) -0.0213(5) 0.0615(10) Uani d . 1 1
C C5 0.5778(7) 0.2722(2) -0.1707(5) 0.0646(11) Uani d . 1 1
H H5 0.5045 0.2598 -0.2732 0.078 Uiso calc R 1 1
C C6 0.7474(6) 0.30226(19) -0.1693(5) 0.0574(10) Uani d . 1 1
C C7 0.8535(6) 0.32065(19) -0.0126(4) 0.0510(9) Uani d . 1 1
C C8 0.7961(6) 0.3100(2) 0.1404(5) 0.0559(10) Uani d . 1 1
C C9 0.8303(7) 0.3148(2) -0.3149(5) 0.0643(11) Uani d . 1 1
H H9 0.7672 0.3025 -0.4217 0.077 Uiso calc R 1 1
C C10 0.9934(7) 0.3435(2) -0.3019(5) 0.0650(11) Uani d . 1 1
H H10 1.0412 0.3510 -0.3997 0.078 Uiso calc R 1 1
C C11 1.0988(7) 0.3634(2) -0.1407(5) 0.0608(10) Uani d . 1 1
C C12 0.3366(8) 0.1867(3) 0.3189(7) 0.0784(14) Uani d . 1 1
C C13 0.4654(13) 0.1340(4) 0.3277(12) 0.120(2) Uani d . 1 1
H H13A 0.4677 0.1193 0.2150 0.144 Uiso calc R 1 1
H H13B 0.4243 0.1010 0.3929 0.144 Uiso calc R 1 1
H H13C 0.5888 0.1471 0.3810 0.144 Uiso calc R 1 1
C C14 0.1973(13) 0.1879(5) 0.4018(13) 0.131(3) Uani d . 1 1
H H14A 0.1775 0.1543 0.4697 0.157 Uiso calc R 1 1
H H14B 0.1184 0.2224 0.3928 0.157 Uiso calc R 1 1
O O5 0.0856(5) 0.01320(19) -0.0052(4) 0.0800(10) Uani d . 1 1
O O6 0.5536(4) -0.07278(16) 0.4256(3) 0.0632(8) Uani d . 1 1
O O7 0.4356(5) -0.04541(19) 0.0908(3) 0.0761(10) Uani d . 1 1
H H7O 0.5264 -0.0689 0.0873 0.091 Uiso d R 1 1
O O8 0.7736(5) -0.1141(3) 0.6163(4) 0.0985(14) Uani d . 1 1
C C15 0.1590(6) -0.0022(2) 0.1597(5) 0.0605(10) Uani d . 1 1
C C16 -0.1072(8) 0.0320(3) -0.0122(7) 0.0768(13) Uani d . 1 1
H H16 -0.1887 -0.0035 -0.0522 0.092 Uiso calc R 1 1
C C17 -0.1231(8) 0.0464(3) 0.1738(7) 0.0804(14) Uani d . 1 1
H H17A -0.1172 0.0909 0.1960 0.097 Uiso calc R 1 1
H H17B -0.2382 0.0298 0.2005 0.097 Uiso calc R 1 1
C C18 0.0452(6) 0.0134(2) 0.2722(6) 0.0648(11) Uani d . 1 1
C C19 0.1022(6) 0.0007(2) 0.4429(6) 0.0646(11) Uani d . 1 1
H H19 0.0271 0.0117 0.5200 0.077 Uiso calc R 1 1
C C20 0.2723(6) -0.0287(2) 0.4982(5) 0.0555(9) Uani d . 1 1
C C21 0.3829(6) -0.04370(19) 0.3800(5) 0.0536(9) Uani d . 1 1
C C22 0.3273(6) -0.0310(2) 0.2071(5) 0.0564(10) Uani d . 1 1
C C23 0.3455(6) -0.0475(2) 0.6713(5) 0.0617(10) Uani d . 1 1
H H23 0.2751 -0.0397 0.7547 0.074 Uiso calc R 1 1
C C24 0.5094(7) -0.0754(2) 0.7141(5) 0.0670(12) Uani d . 1 1
H H24 0.5520 -0.0865 0.8270 0.080 Uiso calc R 1 1
C C25 0.6234(7) -0.0890(2) 0.5911(5) 0.0658(11) Uani d . 1 1
C C26 -0.1586(9) 0.0850(3) -0.1320(8) 0.0882(16) Uani d . 1 1
C C27 -0.3538(11) 0.0976(4) -0.1745(13) 0.132(3) Uani d . 1 1
H H27A -0.4064 0.0762 -0.2778 0.159 Uiso calc R 1 1
H H27B -0.3732 0.1417 -0.1900 0.159 Uiso calc R 1 1
H H27C -0.4136 0.0834 -0.0845 0.159 Uiso calc R 1 1
C C28 -0.0275(15) 0.1170(6) -0.1987(19) 0.181(5) Uani d . 1 1
H H28A -0.0641 0.1490 -0.2764 0.217 Uiso calc R 1 1
H H28B 0.0986 0.1069 -0.1666 0.217 Uiso calc R 1 1

loop_
_atom_site_aniso_label
_atom_site_aniso_U_11
_atom_site_aniso_U_22
_atom_site_aniso_U_33
_atom_site_aniso_U_12
_atom_site_aniso_U_13
_atom_site_aniso_U_23
O1 0.0756(18) 0.094(2) 0.0482(16) -0.0229(17) 0.0165(13) -0.0004(15)
O2 0.0673(16) 0.0776(19) 0.0310(12) -0.0106(14) 0.0109(11) -0.0007(12)
O3 0.0767(18) 0.107(2) 0.0293(13) -0.0232(17) 0.0062(12) -0.0107(14)
O4 0.079(2) 0.104(2) 0.0474(16) -0.0193(19) 0.0178(14) -0.0041(16)
C1 0.074(2) 0.066(2) 0.0362(19) -0.007(2) 0.0076(17) -0.0017(18)
C2 0.072(3) 0.073(3) 0.059(3) -0.017(2) 0.014(2) -0.003(2)
C3 0.077(3) 0.074(3) 0.059(2) -0.016(2) 0.000(2) 0.001(2)
C4 0.070(2) 0.058(2) 0.052(2) -0.0097(19) -0.0007(18) -0.0027(17)
C5 0.087(3) 0.066(3) 0.0349(19) -0.006(2) -0.0039(18) -0.0053(18)
C6 0.075(3) 0.059(2) 0.0347(19) -0.0034(19) 0.0009(16) -0.0010(16)
C7 0.067(2) 0.057(2) 0.0281(17) -0.0028(18) 0.0071(14) -0.0035(14)
C8 0.065(2) 0.067(2) 0.0328(17) -0.0066(19) 0.0005(16) -0.0047(17)
C9 0.092(3) 0.069(3) 0.0301(17) -0.002(2) 0.0067(17) 0.0000(18)
C10 0.087(3) 0.074(3) 0.0349(19) -0.007(2) 0.0131(19) 0.0024(18)
C11 0.075(3) 0.073(3) 0.0370(19) 0.001(2) 0.0156(18) -0.0007(17)
C12 0.089(3) 0.081(3) 0.067(3) -0.022(3) 0.021(3) -0.003(2)
C13 0.146(6) 0.094(5) 0.120(6) 0.009(5) 0.023(5) 0.028(4)
C14 0.140(6) 0.125(6) 0.144(8) -0.029(5) 0.066(6) 0.018(5)
O5 0.087(2) 0.104(3) 0.0412(15) 0.024(2) -0.0062(14) 0.0061(15)
O6 0.0667(16) 0.092(2) 0.0293(13) 0.0173(15) 0.0059(11) 0.0098(13)
O7 0.085(2) 0.111(3) 0.0339(14) 0.0274(19) 0.0166(13) 0.0096(15)
O8 0.091(2) 0.156(4) 0.0462(18) 0.048(3) 0.0075(16) 0.026(2)
C15 0.069(2) 0.069(2) 0.039(2) 0.004(2) -0.0011(17) 0.0035(18)
C16 0.080(3) 0.079(3) 0.063(3) 0.008(3) -0.009(2) 0.001(2)
C17 0.073(3) 0.092(3) 0.074(3) 0.019(3) 0.006(2) -0.003(3)
C18 0.065(2) 0.069(3) 0.057(3) 0.006(2) 0.0030(19) -0.003(2)
C19 0.069(2) 0.074(3) 0.052(2) 0.005(2) 0.0156(19) -0.006(2)
C20 0.066(2) 0.063(2) 0.0377(19) -0.0015(19) 0.0103(16) -0.0041(16)
C21 0.065(2) 0.062(2) 0.0330(18) 0.0021(18) 0.0053(15) 0.0023(15)
C22 0.067(2) 0.067(2) 0.0334(18) 0.0069(19) 0.0049(16) 0.0051(16)
C23 0.081(3) 0.075(3) 0.0317(18) 0.000(2) 0.0183(17) -0.0042(17)
C24 0.082(3) 0.085(3) 0.0320(19) 0.002(2) 0.0072(18) 0.0045(19)
C25 0.076(3) 0.088(3) 0.0319(18) 0.012(2) 0.0070(18) 0.0117(18)
C26 0.096(4) 0.068(3) 0.087(3) 0.010(3) -0.016(3) 0.000(3)
C27 0.111(5) 0.114(6) 0.152(7) 0.017(4) -0.025(5) 0.034(5)
C28 0.136(7) 0.150(8) 0.241(13) -0.008(7) -0.003(8) 0.106(9)

loop_
_atom_type_symbol
_atom_type_description
_atom_type_scat_dispersion_real
_atom_type_scat_dispersion_imag
_atom_type_scat_source
C C 0.0181 0.0000 'International Tables Vol C Tables 4.2.6.8 and 6.1.1.4'
H H 0.0000 0.0000 'International Tables Vol C Tables 4.2.6.8 and 6.1.1.4'
O O 0.0492 0.0000 'International Tables Vol C Tables 4.2.6.8 and 6.1.1.4'

loop_
_geom_angle_atom_site_label_1
_geom_angle_atom_site_label_2
_geom_angle_atom_site_label_3
_geom_angle
_geom_angle_publ_flag
C1 O1 C2 107.8(3) ?
C7 O2 C11 121.7(3) ?
C8 O3 H3O 136.1 ?
C8 C1 O1 123.7(3) ?
C8 C1 C4 123.2(4) ?
O1 C1 C4 113.1(4) ?
O1 C2 C12 107.9(4) ?
O1 C2 C3 106.3(4) ?
C12 C2 C3 116.1(4) ?
O1 C2 H2 108.8 ?
C12 C2 H2 108.8 ?
C3 C2 H2 108.8 ?
C4 C3 C2 103.2(3) ?
C4 C3 H3A 111.1 ?
C2 C3 H3A 111.1 ?
C4 C3 H3B 111.1 ?
C2 C3 H3B 111.1 ?
H3A C3 H3B 109.1 ?
C5 C4 C1 119.3(4) ?
C5 C4 C3 133.1(4) ?
C1 C4 C3 107.6(4) ?
C4 C5 C6 120.0(4) ?
C4 C5 H5 120.0 ?
C6 C5 H5 120.0 ?
C5 C6 C7 118.4(4) ?
C5 C6 C9 126.0(4) ?
C7 C6 C9 115.5(4) ?
O2 C7 C8 115.0(3) ?
O2 C7 C6 122.3(3) ?
C8 C7 C6 122.7(4) ?
O3 C8 C1 120.0(4) ?
O3 C8 C7 123.6(4) ?
C1 C8 C7 116.4(3) ?
C10 C9 C6 122.1(4) ?
C10 C9 H9 119.0 ?
C6 C9 H9 119.0 ?
C9 C10 C11 121.8(4) ?
C9 C10 H10 119.1 ?
C11 C10 H10 119.1 ?
O4 C11 O2 115.6(4) ?
O4 C11 C10 127.9(4) ?
O2 C11 C10 116.5(4) ?
C14 C12 C13 122.7(7) y
C14 C12 C2 118.9(7) y
C13 C12 C2 118.4(5) y
C12 C13 H13A 109.5 ?
C12 C13 H13B 109.5 ?
H13A C13 H13B 109.5 ?
C12 C13 H13C 109.5 ?
H13A C13 H13C 109.5 ?
H13B C13 H13C 109.5 ?
C12 C14 H14A 120.0 ?
C12 C14 H14B 120.0 ?
H14A C14 H14B 120.0 ?
C15 O5 C16 107.6(4) ?
C25 O6 C21 121.5(3) ?
C22 O7 H7O 136.1 ?
C22 C15 O5 123.1(4) ?
C22 C15 C18 123.2(4) ?
O5 C15 C18 113.7(4) ?
O5 C16 C26 111.1(5) ?
O5 C16 C17 105.4(3) ?
C26 C16 C17 114.4(5) ?
O5 C16 H16 108.6 ?
C26 C16 H16 108.6 ?
C17 C16 H16 108.6 ?
C18 C17 C16 102.1(4) ?
C18 C17 H17A 111.3 ?
C16 C17 H17A 111.3 ?
C18 C17 H17B 111.3 ?
C16 C17 H17B 111.3 ?
H17A C17 H17B 109.2 ?
C15 C18 C19 119.8(4) ?
C15 C18 C17 107.5(4) ?
C19 C18 C17 132.6(4) ?
C18 C19 C20 119.4(4) ?
C18 C19 H19 120.3 ?
C20 C19 H19 120.3 ?
C19 C20 C21 118.9(4) ?
C19 C20 C23 125.3(4) ?
C21 C20 C23 115.7(4) ?
O6 C21 C20 122.2(3) ?
O6 C21 C22 115.5(3) ?
C20 C21 C22 122.3(4) ?
C15 C22 O7 121.1(3) ?
C15 C22 C21 116.3(4) ?
O7 C22 C21 122.6(4) ?
C24 C23 C20 121.7(4) ?
C24 C23 H23 119.1 ?
C20 C23 H23 119.1 ?
C23 C24 C25 121.7(4) ?
C23 C24 H24 119.2 ?
C25 C24 H24 119.2 ?
O8 C25 O6 115.8(4) ?
O8 C25 C24 127.0(4) ?
O6 C25 C24 117.2(4) ?
C28 C26 C27 123.5(7) y
C28 C26 C16 121.9(6) y
C27 C26 C16 114.7(6) y
C26 C27 H27A 109.5 ?
C26 C27 H27B 109.5 ?
H27A C27 H27B 109.5 ?
C26 C27 H27C 109.5 ?
H27A C27 H27C 109.5 ?
H27B C27 H27C 109.5 ?
C26 C28 H28A 120.0 ?
C26 C28 H28B 120.0 ?
H28A C28 H28B 120.0 ?

loop_
_geom_bond_atom_site_label_1
_geom_bond_atom_site_label_2
_geom_bond_distance
_geom_bond_publ_flag
O1 C1 1.371(5) ?
O1 C2 1.459(5) ?
O2 C7 1.366(5) ?
O2 C11 1.384(5) ?
O3 C8 1.363(5) ?
O3 H3O 0.8294 ?
O4 C11 1.199(5) ?
C1 C8 1.361(6) ?
C1 C4 1.395(6) ?
C2 C12 1.500(8) y
C2 C3 1.529(7) ?
C2 H2 0.9800 ?
C3 C4 1.501(7) ?
C3 H3A 0.9700 ?
C3 H3B 0.9700 ?
C4 C5 1.369(7) ?
C5 C6 1.389(7) ?
C5 H5 0.9300 ?
C6 C7 1.400(5) ?
C6 C9 1.437(7) ?
C7 C8 1.387(6) ?
C9 C10 1.322(7) ?
C9 H9 0.9300 ?
C10 C11 1.437(6) ?
C10 H10 0.9300 ?
C12 C14 1.313(10) y
C12 C13 1.461(10) y
C13 H13A 0.9600 ?
C13 H13B 0.9600 ?
C13 H13C 0.9600 ?
C14 H14A 0.9300 ?
C14 H14B 0.9300 ?
O5 C15 1.369(5) ?
O5 C16 1.449(6) ?
O6 C25 1.373(5) ?
O6 C21 1.375(5) ?
O7 C22 1.365(5) ?
O7 H7O 0.8354 ?
O8 C25 1.200(6) ?
C15 C22 1.360(6) ?
C15 C18 1.376(7) ?
C16 C26 1.489(8) y
C16 C17 1.549(8) ?
C16 H16 0.9800 ?
C17 C18 1.502(7) ?
C17 H17A 0.9700 ?
C17 H17B 0.9700 ?
C18 C19 1.379(6) ?
C19 C20 1.384(6) ?
C19 H19 0.9300 ?
C20 C21 1.391(6) ?
C20 C23 1.447(5) ?
C21 C22 1.395(5) ?
C23 C24 1.320(7) ?
C23 H23 0.9300 ?
C24 C25 1.433(7) ?
C24 H24 0.9300 ?
C26 C28 1.363(13) y
C26 C27 1.422(10) y
C27 H27A 0.9600 ?
C27 H27B 0.9600 ?
C27 H27C 0.9600 ?
C28 H28A 0.9300 ?
C28 H28B 0.9300 ?

loop_
_geom_hbond_atom_site_label_D
_geom_hbond_atom_site_label_H
_geom_hbond_atom_site_label_A
_geom_hbond_site_symmetry_A
_geom_hbond_distance_DH
_geom_hbond_distance_HA
_geom_hbond_distance_DA
_geom_hbond_angle_DHA
O3 H3O O8 2_756 0.83 1.85 2.676(5) 174
O7 H7O O4 2_745 0.84 1.85 2.671(5) 168
C10 H10 O3 1_554 0.93 2.53 3.199(5) 129
C10 H10 O8 2_755 0.93 2.50 3.415(6) 166
C24 H24 O7 1_556 0.93 2.58 3.229(5) 128
C24 H24 O4 2_746 0.93 2.53 3.434(5) 164
C3 H3B Cg2 1_455 0.97 2.95 3.871(5) 160
C13 H13B Cg9 1_555 0.96 2.92 3.680(9) 137

loop_
_geom_torsion_atom_site_label_1
_geom_torsion_atom_site_label_2
_geom_torsion_atom_site_label_3
_geom_torsion_atom_site_label_4
_geom_torsion
C2 O1 C1 C8 173.1(5)
C2 O1 C1 C4 -8.5(6)
C1 O1 C2 C12 139.0(4)
C1 O1 C2 C3 13.8(5)
O1 C2 C3 C4 -13.6(5)
C12 C2 C3 C4 -133.6(5)
C8 C1 C4 C5 -0.9(7)
O1 C1 C4 C5 -179.3(4)
C8 C1 C4 C3 177.8(5)
O1 C1 C4 C3 -0.6(6)
C2 C3 C4 C5 -172.7(5)
C2 C3 C4 C1 8.8(5)
C1 C4 C5 C6 0.9(7)
C3 C4 C5 C6 -177.5(5)
C4 C5 C6 C7 -0.4(6)
C4 C5 C6 C9 177.3(4)
C11 O2 C7 C8 177.6(4)
C11 O2 C7 C6 -3.6(6)
C5 C6 C7 O2 -178.7(4)
C9 C6 C7 O2 3.4(6)
C5 C6 C7 C8 0.0(6)
C9 C6 C7 C8 -177.9(4)
O1 C1 C8 O3 -1.3(7)
C4 C1 C8 O3 -179.6(4)
O1 C1 C8 C7 178.7(4)
C4 C1 C8 C7 0.5(7)
O2 C7 C8 O3 -1.2(6)
C6 C7 C8 O3 -180.0(4)
O2 C7 C8 C1 178.8(4)
C6 C7 C8 C1 -0.1(6)
C5 C6 C9 C10 -179.6(5)
C7 C6 C9 C10 -1.9(7)
C6 C9 C10 C11 0.5(7)
C7 O2 C11 O4 -179.5(4)
C7 O2 C11 C10 2.0(6)
C9 C10 C11 O4 -178.8(5)
C9 C10 C11 O2 -0.5(7)
O1 C2 C12 C14 122.2(7)
C3 C2 C12 C14 -118.7(7)
O1 C2 C12 C13 -57.9(7)
C3 C2 C12 C13 61.3(7)
C16 O5 C15 C22 169.4(5)
C16 O5 C15 C18 -9.7(6)
C15 O5 C16 C26 142.2(4)
C15 O5 C16 C17 17.7(6)
O5 C16 C17 C18 -18.6(6)
C26 C16 C17 C18 -141.0(5)
C22 C15 C18 C19 1.1(7)
O5 C15 C18 C19 -179.8(4)
C22 C15 C18 C17 177.9(5)
O5 C15 C18 C17 -3.1(6)
C16 C17 C18 C15 13.4(6)
C16 C17 C18 C19 -170.5(5)
C15 C18 C19 C20 -1.1(7)
C17 C18 C19 C20 -176.9(5)
C18 C19 C20 C21 1.0(7)
C18 C19 C20 C23 -176.9(4)
C25 O6 C21 C20 0.5(6)
C25 O6 C21 C22 -178.7(4)
C19 C20 C21 O6 179.9(4)
C23 C20 C21 O6 -2.0(6)
C19 C20 C21 C22 -1.0(7)
C23 C20 C21 C22 177.2(4)
O5 C15 C22 O7 1.2(7)
C18 C15 C22 O7 -179.8(4)
O5 C15 C22 C21 -180.0(4)
C18 C15 C22 C21 -1.0(7)
O6 C21 C22 C15 -179.9(4)
C20 C21 C22 C15 0.9(6)
O6 C21 C22 O7 -1.1(6)
C20 C21 C22 O7 179.7(4)
C19 C20 C23 C24 180.0(5)
C21 C20 C23 C24 2.0(6)
C20 C23 C24 C25 -0.5(8)
C21 O6 C25 O8 -180.0(5)
C21 O6 C25 C24 1.1(7)
C23 C24 C25 O8 -179.9(6)
C23 C24 C25 O6 -1.1(8)
O5 C16 C26 C28 -10.8(11)
C17 C16 C26 C28 108.4(10)
O5 C16 C26 C27 167.1(6)
C17 C16 C26 C27 -73.7(8)

_cod_database_fobs_code 2241594
